data_2001678
loop_
_publ_author_name
'Katrusiak, A.'

_publ_section_title
;
 Structure of 15-phenyl-14-dehydrosparteine
;
_journal_issue 5
_journal_name_full 'Acta Crystallographica Section C'
_journal_page_first 900
_journal_page_last 902
_journal_paper_doi 10.1107/S0108270192012708
_journal_volume 49
_journal_year 1993
_chemical_formula_sum 'C21 H28 N2'
_chemical_formula_weight 308.47
_symmetry_cell_setting orthorhombic
_symmetry_space_group_name_Hall 'P 2ac 2ab'
_symmetry_space_group_name_H-M 'P 21 21 21'
_cell_angle_alpha 90
_cell_angle_beta 90
_cell_angle_gamma 90
_cell_formula_units_Z 4
_cell_length_a 8.9590(10)
_cell_length_b 14.1370(10)
_cell_length_c 13.9340(10)
_cell_volume 1764.8(3)
_diffrn_radiation_type Cu
_diffrn_radiation_wavelength 1.54178
_exptl_absorpt_coefficient_mu 0.480
_exptl_crystal_density_diffrn 1.161
_exptl_crystal_F_000 672
_cod_data_source_file hu1008.cif
_cod_data_source_block hu1008_structure_1_of_1
_cod_database_code 2001678

loop_
_atom_site_label
_atom_site_fract_x
_atom_site_fract_y
_atom_site_fract_z
_atom_site_U_iso_or_equiv
N(1) .1200(3) .8446(2) .4600(2) .063
C(2) .0847(5) .7448(3) .4822(4) .091
C(3) .1178(6) .6813(3) .3972(4) .111
C(4) .0327(5) .7137(3) .3089(4) .109
C(5) .0654(4) .8184(3) .2905(3) .082
C(6) .0301(3) .8784(2) .3785(3) .063
C(7) .0531(3) .9843(2) .3616(2) .061
C(8) .0067(3) 1.0378(3) .4519(3) .070
C(9) .1141(3) 1.0073(3) .5304(2) .067
C(10) .0954(4) .9014(3) .5464(3) .073
C(11) .2745(3) 1.0357(2) .5066(2) .062
C(12) .3040(4) 1.1422(3) .5160(3) .077
C(13) .4717(4) 1.1596(3) .5070(3) .085
C(14) .5422(4) 1.0943(3) .4327(3) .072
C(15) .4678(3) 1.0271(2) .3864(2) .055
N(16) .3202(2) 1.0016(2) .4116(2) .052
C(17) .2109(3) 1.0150(3) .3338(2) .060
C(18) .5382(3) .9676(2) .3115(2) .055
C(19) .6461(3) 1.0033(3) .2495(2) .063
C(20) .7140(3) .9463(3) .1818(3) .074
C(21) .6740(4) .8525(3) .1745(3) .081
C(22) .5648(4) .8155(3) .2346(3) .075
C(23) .4973(3) .8730(2) .3031(2) .063
H(21) .1520(10) .723 .543 ?
H(22) -.0320(10) .740 .501 ?
H(31) .2370(10) .684 .383 ?
H(32) .0860(10) .610 .415 ?
H(41) .0680(10) .673 .248 ?
H(42) -.0850(10) .705 .321 ?
H(51) -.0020(10) .843 .232 ?
H(52) .1820(10) .827 .273 ?
H(6) -.087 .871 .395 ?
H(7) -.015 1.001 .301 ?
H(81) -.106 1.020 .472 ?
H(82) .015 1.114 .441 ?
H(9) .089 1.044 .597 ?
H(101) -.016 .889 .572 ?
H(102) .175 .880 .601 ?
H(11) .343 1.002 .561 ?
H(121) .266 1.167 .586 ?
H(122) .246 1.180 .460 ?
H(131) .524 1.148 .576 ?
H(132) .490 1.233 .486 ?
H(14) .655 1.122 .430 ?
H(171) .209 1.089 .315 ?
H(172) .247 .974 .273 ?
H(19) .678 1.077 .255 ?
H(20) .799 .976 .135 ?
H(21') .728 .808 .123 ?
H(22') .533 .743 .229 ?
H(23) .413 .845 .350 ?

loop_
_geom_angle_atom_site_label_1
_geom_angle_atom_site_label_2
_geom_angle_atom_site_label_3
_geom_angle
C(10) N(1) C(6) 112.0(3)
C(10) N(1) C(2) 108.6(3)
C(2) N(1) C(6) 110.7(3)
N(1) C(2) C(3) 111.1(4)
C(2) C(3) C(4) 110.8(4)
C(3) C(4) C(5) 109.4(4)
C(4) C(5) C(6) 111.3(4)
C(5) C(6) N(1) 109.1(3)
C(5) C(6) C(7) 113.2(3)
N(1) C(6) C(7) 111.2(3)
C(6) C(7) C(8) 108.8(3)
C(6) C(7) C(17) 116.2(3)
C(8) C(7) C(17) 108.6(3)
C(7) C(8) C(9) 106.3(3)
C(7) C(17) N(16) 113.1(3)
C(17) N(16) C(11) 115.9(2)
C(17) N(16) C(15) 114.0(2)
C(11) N(16) C(15) 113.6(3)
N(16) C(15) C(18) 115.3(3)
N(16) C(15) C(14) 122.1(3)
C(14) C(15) C(18) 122.4(3)
C(15) C(18) C(19) 121.7(3)
C(15) C(18) C(23) 119.6(3)
C(19) C(18) C(23) 118.7(3)
C(18) C(19) C(20) 121.1(3)
C(19) C(20) C(21) 119.8(4)
C(20) C(21) C(22) 120.1(4)
C(21) C(22) C(23) 120.0(4)
C(22) C(23) C(18) 120.3(3)
C(15) C(14) C(13) 123.8(3)
C(14) C(13) C(12) 111.5(3)
C(13) C(12) C(11) 108.8(3)
C(12) C(11) N(16) 110.6(3)
C(12) C(11) C(9) 113.7(3)
N(16) C(11) C(9) 111.8(3)
C(11) C(9) C(8) 111.4(3)
C(11) C(9) C(10) 113.2(3)
C(8) C(9) C(10) 108.4(3)
C(9) C(10) N(1) 113.7(3)

loop_
_geom_bond_atom_site_label_1
_geom_bond_atom_site_label_2
_geom_bond_distance
N(1) C(2) 1.478(5)
C(2) C(3) 1.517(6)
C(3) C(4) 1.519(6)
C(4) C(5) 1.530(6)
C(5) C(6) 1.524(5)
C(6) N(1) 1.472(4)
C(6) C(7) 1.529(4)
C(7) C(8) 1.525(5)
C(8) C(9) 1.519(4)
C(7) C(17) 1.530(5)
C(17) N(16) 1.473(4)
N(16) C(11) 1.468(4)
N(16) C(15) 1.415(4)
C(15) C(18) 1.482(4)
C(18) C(19) 1.392(4)
C(19) C(20) 1.382(5)
C(20) C(21) 1.377(5)
C(21) C(22) 1.389(5)
C(22) C(23) 1.392(4)
C(23) C(18) 1.391(4)
C(15) C(14) 1.327(4)
C(14) C(13) 1.524(5)
C(13) C(12) 1.527(5)
C(12) C(11) 1.534(4)
C(11) C(9) 1.529(5)
C(9) C(10) 1.523(5)
C(10) N(1) 1.463(4)
